data_4343474
loop_
_publ_author_name
'W\"achtler, Erik'
'Priv\'er, Steven H'
'Wagler, J\"org'
'Heine, Thomas'
'Zhechkov, Lyuben'
'Bennett, Martin A.'
'Bhargava, Suresh K.'

_publ_section_title
;
 Metallophilic Contacts in 2-C6F4PPh2 Bridged Heterobinuclear Complexes: A
 Crystallographic and Computational Study.
;
_journal_issue 14
_journal_name_full 'Inorganic chemistry'
_journal_page_first 6947
_journal_page_last 6957
_journal_paper_doi 10.1021/acs.inorgchem.5b00939
_journal_volume 54
_journal_year 2015
_chemical_formula_moiety 'C54 H35 Au Cl F8 P3 Pd'
_chemical_formula_sum 'C54 H35 Au Cl F8 P3 Pd'
_chemical_formula_weight 1267.55
_chemical_name_systematic
; 
 ? 
;
_space_group_IT_number 2
_symmetry_cell_setting triclinic
_symmetry_space_group_name_Hall '-P 1'
_symmetry_space_group_name_H-M 'P -1'
_atom_sites_solution_hydrogens geom
_atom_sites_solution_primary direct
_atom_sites_solution_secondary difmap
_audit_creation_method SHELXL-97
_cell_angle_alpha 73.9430(10)
_cell_angle_beta 81.6320(10)
_cell_angle_gamma 69.8430(10)
_cell_formula_units_Z 2
_cell_length_a 11.1644(6)
_cell_length_b 13.5493(7)
_cell_length_c 17.6853(9)
_cell_measurement_reflns_used 9719
_cell_measurement_temperature 200(2)
_cell_measurement_theta_max 34.58
_cell_measurement_theta_min 2.27
_cell_volume 2409.7(2)
_computing_cell_refinement 'Bruker SAINT'
_computing_data_collection 'Bruker APEX2'
_computing_data_reduction 'Bruker SAINT'
_computing_molecular_graphics 'Bruker SHELXTL'
_computing_publication_material 'Bruker SHELXTL'
_computing_structure_refinement 'SHELXL-97 (Sheldrick, 2008)'
_computing_structure_solution 'SHELXS-97 (Sheldrick, 2008)'
_diffrn_ambient_temperature 200(2)
_diffrn_measured_fraction_theta_full 0.999
_diffrn_measured_fraction_theta_max 0.999
_diffrn_measurement_device_type 'Bruker APEX-II CCD'
_diffrn_measurement_method 'phi and omega scans'
_diffrn_radiation_monochromator graphite
_diffrn_radiation_source 'fine-focus sealed tube'
_diffrn_radiation_type MoK\a
_diffrn_radiation_wavelength 0.71073
_diffrn_reflns_av_R_equivalents 0.0258
_diffrn_reflns_av_sigmaI/netI 0.0219
_diffrn_reflns_limit_h_max 16
_diffrn_reflns_limit_h_min -16
_diffrn_reflns_limit_k_max 20
_diffrn_reflns_limit_k_min -20
_diffrn_reflns_limit_l_max 26
_diffrn_reflns_limit_l_min -26
_diffrn_reflns_number 70651
_diffrn_reflns_theta_full 32.00
_diffrn_reflns_theta_max 32.00
_diffrn_reflns_theta_min 2.16
_exptl_absorpt_coefficient_mu 3.637
_exptl_absorpt_correction_T_max 0.7469
_exptl_absorpt_correction_T_min 0.6453
_exptl_absorpt_correction_type multi-scan
_exptl_absorpt_process_details SADABS
_exptl_crystal_colour yellow
_exptl_crystal_density_diffrn 1.747
_exptl_crystal_density_method 'not measured'
_exptl_crystal_description block
_exptl_crystal_F_000 1236
_exptl_crystal_size_max 0.26
_exptl_crystal_size_mid 0.25
_exptl_crystal_size_min 0.19
_refine_diff_density_max 1.621
_refine_diff_density_min -0.741
_refine_diff_density_rms 0.075
_refine_ls_extinction_method none
_refine_ls_goodness_of_fit_ref 1.039
_refine_ls_hydrogen_treatment constr
_refine_ls_matrix_type full
_refine_ls_number_parameters 613
_refine_ls_number_reflns 16731
_refine_ls_number_restraints 0
_refine_ls_restrained_S_all 1.039
_refine_ls_R_factor_all 0.0281
_refine_ls_R_factor_gt 0.0215
_refine_ls_shift/su_max 0.002
_refine_ls_shift/su_mean 0.000
_refine_ls_structure_factor_coef Fsqd
_refine_ls_weighting_details 'calc w=1/[\s^2^(Fo^2^)+(0.0185P)^2^+1.5416P] where P=(Fo^2^+2Fc^2^)/3'
_refine_ls_weighting_scheme calc
_refine_ls_wR_factor_gt 0.0471
_refine_ls_wR_factor_ref 0.0493
_reflns_number_gt 14987
_reflns_number_total 16731
_reflns_threshold_expression >2sigma(I)
_cod_data_source_file ic5b00939_si_002.cif
_cod_data_source_block 25
_cod_depositor_comments
;
The following automatic conversions were performed:

'_symmetry_cell_setting' value 'Triclinic' changed to 'triclinic'
according to
/usr/data/users/saulius/crontab/automatic-downloads/rss-feeds/ACS/lib/dictionaries/cif_core.dic
dictionary named 'cif_core.dic' version 2.4.2 from 2011-04-26.

'_exptl_absorpt_correction_type' value 'MULTI-SCAN' changed to
'multi-scan' according to
/usr/data/users/saulius/crontab/automatic-downloads/rss-feeds/ACS/lib/dictionaries/cif_core.dic
dictionary named 'cif_core.dic' version 2.4.2 from 2011-04-26.

Automatic conversion script
Id: cif_fix_values 3271 2015-04-21 07:52:19Z andrius 

 Adding full bibliography for 4343462--4343474.cif.
;
_cod_original_sg_symbol_Hall '-P1  '
_cod_original_sg_symbol_H-M 'P-1   '
_cod_database_code 4343474

loop_
_symmetry_equiv_pos_as_xyz
'x, y, z'
'-x, -y, -z'

loop_
_atom_site_label
_atom_site_type_symbol
_atom_site_fract_x
_atom_site_fract_y
_atom_site_fract_z
_atom_site_U_iso_or_equiv
_atom_site_adp_type
_atom_site_occupancy
_atom_site_symmetry_multiplicity
_atom_site_calc_flag
_atom_site_refinement_flags
Pd1 Pd 0.714302(12) 0.178254(10) 0.284155(7) 0.02184(3) Uani 1 1 d .
Au1 Au 0.967652(6) 0.082377(5) 0.212393(4) 0.02423(2) Uani 1 1 d .
Cl1 Cl 0.74686(6) 0.03197(4) 0.39853(3) 0.04107(11) Uani 1 1 d .
P1 P 0.95588(4) 0.25791(4) 0.15510(3) 0.02222(8) Uani 1 1 d .
P2 P 0.69964(4) 0.05868(4) 0.21313(3) 0.02683(9) Uani 1 1 d .
P3 P 0.67560(4) 0.29798(4) 0.36510(3) 0.02455(8) Uani 1 1 d .
F1 F 0.84667(13) 0.47230(10) 0.03474(7) 0.0380(3) Uani 1 1 d .
F2 F 0.60362(14) 0.58987(10) 0.00977(8) 0.0446(3) Uani 1 1 d .
F3 F 0.41242(12) 0.52570(10) 0.10115(9) 0.0442(3) Uani 1 1 d .
F4 F 0.46681(11) 0.34228(10) 0.21580(8) 0.0368(3) Uani 1 1 d .
F5 F 0.68809(11) -0.18282(9) 0.25930(7) 0.0320(2) Uani 1 1 d .
F6 F 0.87811(14) -0.36354(10) 0.31041(9) 0.0438(3) Uani 1 1 d .
F7 F 1.11676(13) -0.35750(10) 0.31663(9) 0.0471(3) Uani 1 1 d .
F8 F 1.16462(11) -0.16796(10) 0.27229(9) 0.0422(3) Uani 1 1 d .
C1 C 0.69032(16) 0.30479(13) 0.18834(10) 0.0222(3) Uani 1 1 d .
C2 C 0.78845(17) 0.33878(14) 0.13972(10) 0.0232(3) Uani 1 1 d .
C3 C 0.75623(19) 0.43485(15) 0.08082(11) 0.0278(3) Uani 1 1 d .
C4 C 0.6312(2) 0.49708(15) 0.06711(11) 0.0318(4) Uani 1 1 d .
C5 C 0.53474(19) 0.46460(15) 0.11333(12) 0.0316(4) Uani 1 1 d .
C6 C 0.56542(17) 0.36994(15) 0.17208(11) 0.0266(3) Uani 1 1 d .
C7 C 1.03666(19) 0.26062(15) 0.05808(11) 0.0289(4) Uani 1 1 d .
C8 C 0.9757(2) 0.25534(18) -0.00343(12) 0.0382(4) Uani 1 1 d .
H8 H 0.8887 0.2580 0.0036 0.046 Uiso 1 1 calc R
C9 C 1.0428(3) 0.2462(2) -0.07496(14) 0.0532(7) Uani 1 1 d .
H9 H 1.0011 0.2442 -0.1174 0.064 Uiso 1 1 calc R
C10 C 1.1691(4) 0.2398(3) -0.08457(16) 0.0690(10) Uani 1 1 d .
H10 H 1.2147 0.2326 -0.1335 0.083 Uiso 1 1 calc R
C11 C 1.2300(3) 0.2439(3) -0.02430(18) 0.0677(10) Uani 1 1 d .
H11 H 1.3176 0.2392 -0.0316 0.081 Uiso 1 1 calc R
C12 C 1.1643(2) 0.2550(2) 0.04776(14) 0.0451(6) Uani 1 1 d .
H12 H 1.2064 0.2586 0.0894 0.054 Uiso 1 1 calc R
C13 C 1.02924(17) 0.32473(15) 0.20141(10) 0.0255(3) Uani 1 1 d .
C14 C 1.0814(2) 0.2688(2) 0.27300(14) 0.0438(5) Uani 1 1 d .
H14 H 1.0731 0.1996 0.2981 0.053 Uiso 1 1 calc R
C15 C 1.1464(3) 0.3135(3) 0.30866(18) 0.0623(8) Uani 1 1 d .
H15 H 1.1811 0.2752 0.3584 0.075 Uiso 1 1 calc R
C16 C 1.1606(3) 0.4126(2) 0.27235(18) 0.0540(7) Uani 1 1 d .
H16 H 1.2077 0.4416 0.2959 0.065 Uiso 1 1 calc R
C17 C 1.1068(3) 0.4693(2) 0.20222(18) 0.0527(6) Uani 1 1 d .
H17 H 1.1146 0.5389 0.1780 0.063 Uiso 1 1 calc R
C18 C 1.0409(2) 0.42671(18) 0.16592(15) 0.0428(5) Uani 1 1 d .
H18 H 1.0039 0.4669 0.1171 0.051 Uiso 1 1 calc R
C19 C 0.94752(18) -0.06903(14) 0.24662(11) 0.0268(3) Uani 1 1 d .
C20 C 0.82319(17) -0.07315(14) 0.24372(11) 0.0250(3) Uani 1 1 d .
C21 C 0.80255(17) -0.17288(14) 0.26391(10) 0.0248(3) Uani 1 1 d .
C22 C 0.9009(2) -0.26829(14) 0.28905(11) 0.0289(4) Uani 1 1 d .
C23 C 1.02141(19) -0.26503(15) 0.29189(12) 0.0314(4) Uani 1 1 d .
C24 C 1.04287(18) -0.16571(15) 0.26961(12) 0.0293(4) Uani 1 1 d .
C25 C 0.5432(2) 0.03728(17) 0.23554(17) 0.0437(6) Uani 1 1 d .
C26 C 0.4755(3) 0.0286(2) 0.1789(2) 0.0670(9) Uani 1 1 d .
H26 H 0.5082 0.0352 0.1257 0.080 Uiso 1 1 calc R
C27 C 0.3563(3) 0.0095(3) 0.2023(3) 0.0839(13) Uani 1 1 d .
H27 H 0.3080 0.0051 0.1640 0.101 Uiso 1 1 calc R
C28 C 0.3102(3) -0.0027(3) 0.2791(4) 0.0920(15) Uani 1 1 d .
H28 H 0.2311 -0.0165 0.2938 0.110 Uiso 1 1 calc R
C29 C 0.3768(3) 0.0048(3) 0.3341(3) 0.0842(13) Uani 1 1 d .
H29 H 0.3442 -0.0039 0.3874 0.101 Uiso 1 1 calc R
C30 C 0.4928(2) 0.0252(2) 0.3133(2) 0.0579(7) Uani 1 1 d .
H30 H 0.5382 0.0309 0.3525 0.070 Uiso 1 1 calc R
C31 C 0.7192(2) 0.09042(15) 0.10580(12) 0.0331(4) Uani 1 1 d .
C32 C 0.6325(2) 0.18287(17) 0.06086(14) 0.0429(5) Uani 1 1 d .
H32 H 0.5653 0.2296 0.0865 0.052 Uiso 1 1 calc R
C33 C 0.6447(3) 0.20625(19) -0.02090(15) 0.0503(6) Uani 1 1 d .
H33 H 0.5858 0.2691 -0.0507 0.060 Uiso 1 1 calc R
C34 C 0.7415(3) 0.1391(2) -0.05941(14) 0.0462(6) Uani 1 1 d .
H34 H 0.7486 0.1552 -0.1154 0.055 Uiso 1 1 calc R
C35 C 0.8281(3) 0.0481(2) -0.01594(14) 0.0457(5) Uani 1 1 d .
H35 H 0.8948 0.0016 -0.0420 0.055 Uiso 1 1 calc R
C36 C 0.8172(2) 0.02493(18) 0.06589(13) 0.0387(5) Uani 1 1 d .
H36 H 0.8780 -0.0370 0.0952 0.046 Uiso 1 1 calc R
C37 C 0.55146(19) 0.27357(17) 0.43990(11) 0.0306(4) Uani 1 1 d .
C38 C 0.5396(3) 0.2991(3) 0.51186(14) 0.0555(7) Uani 1 1 d .
H38 H 0.5978 0.3291 0.5239 0.067 Uiso 1 1 calc R
C39 C 0.4414(4) 0.2804(4) 0.56652(17) 0.0816(12) Uani 1 1 d .
H39 H 0.4322 0.2986 0.6157 0.098 Uiso 1 1 calc R
C40 C 0.3582(3) 0.2359(3) 0.54977(16) 0.0726(10) Uani 1 1 d .
H40 H 0.2923 0.2229 0.5876 0.087 Uiso 1 1 calc R
C41 C 0.3695(2) 0.2100(2) 0.47872(14) 0.0508(6) Uani 1 1 d .
H41 H 0.3126 0.1779 0.4677 0.061 Uiso 1 1 calc R
C42 C 0.4649(2) 0.23113(19) 0.42296(12) 0.0377(4) Uani 1 1 d .
H42 H 0.4707 0.2163 0.3729 0.045 Uiso 1 1 calc R
C43 C 0.61189(18) 0.44183(15) 0.31803(11) 0.0271(3) Uani 1 1 d .
C44 C 0.4834(2) 0.50016(18) 0.32558(15) 0.0404(5) Uani 1 1 d .
H44 H 0.4262 0.4663 0.3586 0.049 Uiso 1 1 calc R
C45 C 0.4381(3) 0.6088(2) 0.2845(2) 0.0579(7) Uani 1 1 d .
H45 H 0.3501 0.6487 0.2901 0.070 Uiso 1 1 calc R
C46 C 0.5194(3) 0.6581(2) 0.23636(18) 0.0592(8) Uani 1 1 d .
H46 H 0.4877 0.7319 0.2085 0.071 Uiso 1 1 calc R
C47 C 0.6468(3) 0.6008(2) 0.22844(14) 0.0495(6) Uani 1 1 d .
H47 H 0.7030 0.6352 0.1949 0.059 Uiso 1 1 calc R
C48 C 0.6938(2) 0.49349(17) 0.26891(12) 0.0349(4) Uani 1 1 d .
H48 H 0.7822 0.4546 0.2633 0.042 Uiso 1 1 calc R
C49 C 0.8070(2) 0.2892(2) 0.41980(12) 0.0393(5) Uani 1 1 d .
C50 C 0.8996(3) 0.1887(3) 0.44399(18) 0.0620(8) Uani 1 1 d .
H50 H 0.8970 0.1271 0.4294 0.074 Uiso 1 1 calc R
C51 C 0.9962(3) 0.1796(4) 0.4898(2) 0.0907(14) Uani 1 1 d .
H51 H 1.0592 0.1112 0.5067 0.109 Uiso 1 1 calc R
C52 C 1.0016(4) 0.2677(5) 0.5107(2) 0.0969(16) Uani 1 1 d .
H52 H 1.0681 0.2604 0.5418 0.116 Uiso 1 1 calc R
C53 C 0.9116(4) 0.3661(4) 0.4868(2) 0.0858(13) Uani 1 1 d .
H53 H 0.9160 0.4272 0.5013 0.103 Uiso 1 1 calc R
C54 C 0.8123(3) 0.3783(3) 0.44118(17) 0.0598(8) Uani 1 1 d .
H54 H 0.7494 0.4470 0.4251 0.072 Uiso 1 1 calc R

loop_
_atom_site_aniso_label
_atom_site_aniso_U_11
_atom_site_aniso_U_22
_atom_site_aniso_U_33
_atom_site_aniso_U_23
_atom_site_aniso_U_13
_atom_site_aniso_U_12
Pd1 0.02138(6) 0.01881(6) 0.02240(6) -0.00206(5) -0.00157(4) -0.00499(4)
Au1 0.02184(3) 0.01856(3) 0.03039(4) -0.00287(2) -0.00367(2) -0.00566(2)
Cl1 0.0474(3) 0.0286(2) 0.0332(2) 0.00572(19) -0.0009(2) -0.0058(2)
P1 0.02427(19) 0.01990(19) 0.02195(19) -0.00403(16) -0.00044(15) -0.00760(16)
P2 0.0248(2) 0.0193(2) 0.0364(2) -0.00538(18) -0.00847(18) -0.00541(16)
P3 0.0239(2) 0.0271(2) 0.0211(2) -0.00455(17) -0.00126(15) -0.00736(17)
F1 0.0447(7) 0.0279(6) 0.0350(6) 0.0041(5) 0.0005(5) -0.0138(5)
F2 0.0557(8) 0.0257(6) 0.0408(7) 0.0079(5) -0.0176(6) -0.0053(6)
F3 0.0334(6) 0.0326(6) 0.0565(8) -0.0028(6) -0.0195(6) 0.0026(5)
F4 0.0232(5) 0.0370(6) 0.0456(7) -0.0053(5) -0.0036(5) -0.0071(5)
F5 0.0322(6) 0.0278(6) 0.0400(6) -0.0099(5) 0.0016(5) -0.0147(5)
F6 0.0514(8) 0.0203(6) 0.0587(8) -0.0039(5) -0.0026(6) -0.0148(5)
F7 0.0434(7) 0.0201(6) 0.0685(9) -0.0048(6) -0.0163(7) 0.0019(5)
F8 0.0269(6) 0.0280(6) 0.0685(9) -0.0077(6) -0.0142(6) -0.0035(5)
C1 0.0247(7) 0.0195(7) 0.0218(7) -0.0045(6) -0.0044(6) -0.0052(6)
C2 0.0272(8) 0.0203(7) 0.0210(7) -0.0042(6) -0.0042(6) -0.0060(6)
C3 0.0363(9) 0.0223(8) 0.0241(8) -0.0027(7) -0.0028(7) -0.0106(7)
C4 0.0426(10) 0.0209(8) 0.0277(9) -0.0004(7) -0.0128(8) -0.0049(7)
C5 0.0325(9) 0.0238(9) 0.0357(10) -0.0072(7) -0.0144(8) -0.0004(7)
C6 0.0260(8) 0.0258(8) 0.0283(8) -0.0069(7) -0.0053(6) -0.0070(7)
C7 0.0403(10) 0.0236(8) 0.0244(8) -0.0078(7) 0.0062(7) -0.0141(7)
C8 0.0528(13) 0.0334(10) 0.0310(10) -0.0111(8) -0.0032(9) -0.0142(9)
C9 0.098(2) 0.0432(13) 0.0275(10) -0.0123(10) 0.0028(12) -0.0332(14)
C10 0.118(3) 0.080(2) 0.0423(14) -0.0371(14) 0.0432(16) -0.074(2)
C11 0.077(2) 0.095(2) 0.0655(18) -0.0514(18) 0.0440(16) -0.0639(19)
C12 0.0479(13) 0.0599(15) 0.0427(12) -0.0271(11) 0.0170(10) -0.0323(12)
C13 0.0245(8) 0.0274(8) 0.0257(8) -0.0093(7) 0.0007(6) -0.0083(6)
C14 0.0542(14) 0.0413(12) 0.0395(12) -0.0038(10) -0.0167(10) -0.0189(11)
C15 0.077(2) 0.0646(18) 0.0546(16) -0.0105(14) -0.0341(15) -0.0253(16)
C16 0.0507(14) 0.0529(15) 0.0730(18) -0.0312(14) -0.0172(13) -0.0165(12)
C17 0.0640(16) 0.0371(12) 0.0692(17) -0.0161(12) -0.0138(13) -0.0245(12)
C18 0.0563(14) 0.0321(11) 0.0457(12) -0.0049(9) -0.0149(10) -0.0201(10)
C19 0.0281(8) 0.0211(8) 0.0312(9) -0.0058(7) -0.0031(7) -0.0077(6)
C20 0.0265(8) 0.0197(7) 0.0277(8) -0.0042(6) -0.0038(6) -0.0065(6)
C21 0.0285(8) 0.0231(8) 0.0238(8) -0.0068(6) 0.0006(6) -0.0096(6)
C22 0.0399(10) 0.0181(8) 0.0282(9) -0.0042(7) 0.0000(7) -0.0103(7)
C23 0.0348(9) 0.0180(8) 0.0351(10) -0.0044(7) -0.0074(8) -0.0002(7)
C24 0.0262(8) 0.0247(8) 0.0352(9) -0.0063(7) -0.0051(7) -0.0053(7)
C25 0.0271(9) 0.0249(9) 0.0814(18) -0.0128(10) -0.0145(10) -0.0068(8)
C26 0.0563(16) 0.0486(15) 0.105(3) -0.0067(16) -0.0386(17) -0.0241(13)
C27 0.0541(18) 0.0537(18) 0.155(4) -0.015(2) -0.048(2) -0.0217(15)
C28 0.0357(14) 0.0573(19) 0.193(5) -0.041(3) 0.002(2) -0.0226(14)
C29 0.0418(15) 0.069(2) 0.157(4) -0.052(2) 0.0325(19) -0.0328(15)
C30 0.0327(11) 0.0517(15) 0.099(2) -0.0325(15) 0.0139(13) -0.0210(11)
C31 0.0420(10) 0.0223(8) 0.0370(10) -0.0081(8) -0.0161(8) -0.0066(8)
C32 0.0564(14) 0.0267(10) 0.0433(12) -0.0109(9) -0.0230(10) -0.0003(9)
C33 0.0728(17) 0.0290(11) 0.0458(13) -0.0061(10) -0.0300(12) -0.0039(11)
C34 0.0667(16) 0.0424(13) 0.0335(11) -0.0060(9) -0.0178(11) -0.0188(11)
C35 0.0536(14) 0.0429(13) 0.0397(12) -0.0137(10) -0.0102(10) -0.0085(11)
C36 0.0458(12) 0.0296(10) 0.0378(11) -0.0067(8) -0.0126(9) -0.0054(9)
C37 0.0320(9) 0.0346(10) 0.0236(8) -0.0051(7) 0.0036(7) -0.0122(8)
C38 0.0630(16) 0.089(2) 0.0320(11) -0.0244(13) 0.0129(11) -0.0447(16)
C39 0.084(2) 0.154(4) 0.0352(14) -0.0403(19) 0.0238(14) -0.071(3)
C40 0.0597(17) 0.134(3) 0.0335(13) -0.0161(16) 0.0170(12) -0.054(2)
C41 0.0416(12) 0.0779(19) 0.0361(12) -0.0049(12) 0.0028(9) -0.0321(13)
C42 0.0339(10) 0.0506(13) 0.0295(10) -0.0091(9) 0.0019(8) -0.0168(9)
C43 0.0317(9) 0.0255(8) 0.0257(8) -0.0078(7) -0.0032(7) -0.0094(7)
C44 0.0329(10) 0.0336(11) 0.0533(13) -0.0111(10) -0.0056(9) -0.0071(8)
C45 0.0465(14) 0.0343(12) 0.086(2) -0.0134(13) -0.0211(14) 0.0022(10)
C46 0.089(2) 0.0268(11) 0.0615(17) -0.0004(11) -0.0293(16) -0.0166(13)
C47 0.0831(19) 0.0369(12) 0.0381(12) -0.0064(10) -0.0026(12) -0.0336(13)
C48 0.0450(11) 0.0341(10) 0.0319(10) -0.0123(8) 0.0038(8) -0.0196(9)
C49 0.0330(10) 0.0583(14) 0.0269(9) -0.0060(9) -0.0062(8) -0.0167(10)
C50 0.0446(14) 0.0709(19) 0.0578(17) 0.0106(14) -0.0223(12) -0.0155(13)
C51 0.0504(18) 0.131(4) 0.067(2) 0.020(2) -0.0359(16) -0.021(2)
C52 0.060(2) 0.194(5) 0.0496(18) -0.024(2) -0.0209(15) -0.053(3)
C53 0.069(2) 0.155(4) 0.066(2) -0.052(2) -0.0108(17) -0.054(3)
C54 0.0517(15) 0.093(2) 0.0526(15) -0.0335(16) -0.0089(12) -0.0304(15)

loop_
_atom_type_symbol
_atom_type_description
_atom_type_scat_dispersion_real
_atom_type_scat_dispersion_imag
_atom_type_scat_source
C C 0.0033 0.0016 'International Tables Vol C Tables 4.2.6.8 and 6.1.1.4'
H H 0.0000 0.0000 'International Tables Vol C Tables 4.2.6.8 and 6.1.1.4'
F F 0.0171 0.0103 'International Tables Vol C Tables 4.2.6.8 and 6.1.1.4'
P P 0.1023 0.0942 'International Tables Vol C Tables 4.2.6.8 and 6.1.1.4'
Cl Cl 0.1484 0.1585 'International Tables Vol C Tables 4.2.6.8 and 6.1.1.4'
Pd Pd -0.9988 1.0072 'International Tables Vol C Tables 4.2.6.8 and 6.1.1.4'
Au Au -2.0133 8.8022 'International Tables Vol C Tables 4.2.6.8 and 6.1.1.4'

loop_
_geom_angle_atom_site_label_1
_geom_angle_atom_site_label_2
_geom_angle_atom_site_label_3
_geom_angle
C1 Pd1 P3 89.57(5)
C1 Pd1 P2 93.59(5)
P3 Pd1 P2 165.479(17)
C1 Pd1 Cl1 178.05(5)
P3 Pd1 Cl1 89.044(19)
P2 Pd1 Cl1 88.09(2)
C1 Pd1 Au1 86.95(5)
P3 Pd1 Au1 123.371(12)
P2 Pd1 Au1 71.001(12)
Cl1 Pd1 Au1 92.660(14)
C19 Au1 P1 167.05(5)
C19 Au1 Pd1 91.48(5)
P1 Au1 Pd1 84.324(12)
C13 P1 C7 105.17(8)
C13 P1 C2 109.61(8)
C7 P1 C2 106.70(9)
C13 P1 Au1 118.92(6)
C7 P1 Au1 106.95(6)
C2 P1 Au1 108.78(6)
C31 P2 C20 103.56(9)
C31 P2 C25 104.60(11)
C20 P2 C25 107.90(9)
C31 P2 Pd1 120.83(6)
C20 P2 Pd1 109.25(6)
C25 P2 Pd1 109.94(8)
C43 P3 C37 103.76(9)
C43 P3 C49 103.85(10)
C37 P3 C49 105.15(9)
C43 P3 Pd1 116.32(6)
C37 P3 Pd1 108.03(7)
C49 P3 Pd1 118.29(8)
C6 C1 C2 116.53(16)
C6 C1 Pd1 116.93(13)
C2 C1 Pd1 126.34(12)
C3 C2 C1 119.48(16)
C3 C2 P1 120.45(14)
C1 C2 P1 120.07(13)
F1 C3 C4 116.48(17)
F1 C3 C2 121.55(17)
C4 C3 C2 121.97(18)
F2 C4 C3 120.34(19)
F2 C4 C5 120.40(18)
C3 C4 C5 119.26(17)
F3 C5 C4 119.68(18)
F3 C5 C6 121.00(19)
C4 C5 C6 119.32(17)
F4 C6 C5 116.74(16)
F4 C6 C1 119.82(16)
C5 C6 C1 123.43(17)
C12 C7 C8 119.89(19)
C12 C7 P1 119.59(16)
C8 C7 P1 120.08(16)
C9 C8 C7 119.6(2)
C9 C8 H8 120.2
C7 C8 H8 120.2
C10 C9 C8 120.2(2)
C10 C9 H9 119.9
C8 C9 H9 119.9
C11 C10 C9 120.6(2)
C11 C10 H10 119.7
C9 C10 H10 119.7
C10 C11 C12 120.4(3)
C10 C11 H11 119.8
C12 C11 H11 119.8
C7 C12 C11 119.3(2)
C7 C12 H12 120.3
C11 C12 H12 120.3
C14 C13 C18 119.21(19)
C14 C13 P1 117.76(15)
C18 C13 P1 122.94(15)
C13 C14 C15 120.1(2)
C13 C14 H14 120.0
C15 C14 H14 120.0
C16 C15 C14 120.4(2)
C16 C15 H15 119.8
C14 C15 H15 119.8
C17 C16 C15 119.8(2)
C17 C16 H16 120.1
C15 C16 H16 120.1
C16 C17 C18 120.8(2)
C16 C17 H17 119.6
C18 C17 H17 119.6
C17 C18 C13 119.7(2)
C17 C18 H18 120.1
C13 C18 H18 120.1
C24 C19 C20 117.46(16)
C24 C19 Au1 126.42(14)
C20 C19 Au1 116.10(13)
C21 C20 C19 119.55(16)
C21 C20 P2 125.01(14)
C19 C20 P2 115.44(13)
F5 C21 C22 116.41(15)
F5 C21 C20 122.55(16)
C22 C21 C20 121.03(17)
F6 C22 C23 120.14(17)
F6 C22 C21 120.10(18)
C23 C22 C21 119.76(16)
F7 C23 C22 119.82(17)
F7 C23 C24 120.95(18)
C22 C23 C24 119.23(17)
F8 C24 C19 120.62(17)
F8 C24 C23 116.45(16)
C19 C24 C23 122.92(18)
C26 C25 C30 118.9(3)
C26 C25 P2 122.7(2)
C30 C25 P2 118.37(19)
C25 C26 C27 118.6(4)
C25 C26 H26 120.7
C27 C26 H26 120.7
C28 C27 C26 120.9(3)
C28 C27 H27 119.5
C26 C27 H27 119.5
C29 C28 C27 120.3(3)
C29 C28 H28 119.9
C27 C28 H28 119.9
C28 C29 C30 120.5(4)
C28 C29 H29 119.7
C30 C29 H29 119.7
C29 C30 C25 120.8(3)
C29 C30 H30 119.6
C25 C30 H30 119.6
C36 C31 C32 118.0(2)
C36 C31 P2 122.13(16)
C32 C31 P2 119.86(17)
C33 C32 C31 120.3(2)
C33 C32 H32 119.9
C31 C32 H32 119.9
C34 C33 C32 120.8(2)
C34 C33 H33 119.6
C32 C33 H33 119.6
C33 C34 C35 119.6(2)
C33 C34 H34 120.2
C35 C34 H34 120.2
C34 C35 C36 119.9(2)
C34 C35 H35 120.0
C36 C35 H35 120.0
C35 C36 C31 121.4(2)
C35 C36 H36 119.3
C31 C36 H36 119.3
C42 C37 C38 119.51(19)
C42 C37 P3 118.64(15)
C38 C37 P3 121.83(17)
C37 C38 C39 119.5(2)
C37 C38 H38 120.3
C39 C38 H38 120.3
C40 C39 C38 120.4(3)
C40 C39 H39 119.8
C38 C39 H39 119.8
C39 C40 C41 120.5(2)
C39 C40 H40 119.7
C41 C40 H40 119.7
C40 C41 C42 119.4(2)
C40 C41 H41 120.3
C42 C41 H41 120.3
C37 C42 C41 120.6(2)
C37 C42 H42 119.7
C41 C42 H42 119.7
C44 C43 C48 118.91(19)
C44 C43 P3 122.11(16)
C48 C43 P3 118.87(15)
C43 C44 C45 119.8(2)
C43 C44 H44 120.1
C45 C44 H44 120.1
C46 C45 C44 120.6(3)
C46 C45 H45 119.7
C44 C45 H45 119.7
C45 C46 C47 119.9(2)
C45 C46 H46 120.0
C47 C46 H46 120.0
C46 C47 C48 120.5(2)
C46 C47 H47 119.8
C48 C47 H47 119.8
C47 C48 C43 120.3(2)
C47 C48 H48 119.9
C43 C48 H48 119.9
C54 C49 C50 119.8(2)
C54 C49 P3 121.4(2)
C50 C49 P3 118.7(2)
C49 C50 C51 119.3(4)
C49 C50 H50 120.4
C51 C50 H50 120.4
C52 C51 C50 120.9(4)
C52 C51 H51 119.6
C50 C51 H51 119.6
C53 C52 C51 120.0(3)
C53 C52 H52 120.0
C51 C52 H52 120.0
C52 C53 C54 120.8(4)
C52 C53 H53 119.6
C54 C53 H53 119.6
C49 C54 C53 119.3(3)
C49 C54 H54 120.3
C53 C54 H54 120.3

loop_
_geom_bond_atom_site_label_1
_geom_bond_atom_site_label_2
_geom_bond_distance
Pd1 C1 2.0226(17)
Pd1 P3 2.3429(5)
Pd1 P2 2.3660(5)
Pd1 Cl1 2.3773(5)
Pd1 Au1 2.93828(18)
Au1 C19 2.0534(18)
Au1 P1 2.2783(5)
P1 C13 1.8105(18)
P1 C7 1.8156(18)
P1 C2 1.8276(18)
P2 C31 1.824(2)
P2 C20 1.8358(18)
P2 C25 1.837(2)
P3 C43 1.8213(19)
P3 C37 1.8222(19)
P3 C49 1.825(2)
F1 C3 1.351(2)
F2 C4 1.350(2)
F3 C5 1.343(2)
F4 C6 1.352(2)
F5 C21 1.346(2)
F6 C22 1.342(2)
F7 C23 1.344(2)
F8 C24 1.356(2)
C1 C6 1.391(2)
C1 C2 1.416(2)
C2 C3 1.395(2)
C3 C4 1.375(3)
C4 C5 1.376(3)
C5 C6 1.380(3)
C7 C12 1.388(3)
C7 C8 1.394(3)
C8 C9 1.387(3)
C8 H8 0.9500
C9 C10 1.371(5)
C9 H9 0.9500
C10 C11 1.368(4)
C10 H10 0.9500
C11 C12 1.394(3)
C11 H11 0.9500
C12 H12 0.9500
C13 C14 1.377(3)
C13 C18 1.393(3)
C14 C15 1.393(3)
C14 H14 0.9500
C15 C16 1.370(4)
C15 H15 0.9500
C16 C17 1.364(4)
C16 H16 0.9500
C17 C18 1.386(3)
C17 H17 0.9500
C18 H18 0.9500
C19 C24 1.373(3)
C19 C20 1.417(2)
C20 C21 1.389(2)
C21 C22 1.386(3)
C22 C23 1.370(3)
C23 C24 1.388(3)
C25 C26 1.392(4)
C25 C30 1.396(4)
C26 C27 1.424(5)
C26 H26 0.9500
C27 C28 1.366(6)
C27 H27 0.9500
C28 C29 1.353(6)
C28 H28 0.9500
C29 C30 1.393(3)
C29 H29 0.9500
C30 H30 0.9500
C31 C36 1.391(3)
C31 C32 1.406(3)
C32 C33 1.389(3)
C32 H32 0.9500
C33 C34 1.382(4)
C33 H33 0.9500
C34 C35 1.384(3)
C34 H34 0.9500
C35 C36 1.390(3)
C35 H35 0.9500
C36 H36 0.9500
C37 C42 1.385(3)
C37 C38 1.385(3)
C38 C39 1.395(4)
C38 H38 0.9500
C39 C40 1.371(4)
C39 H39 0.9500
C40 C41 1.373(4)
C40 H40 0.9500
C41 C42 1.392(3)
C41 H41 0.9500
C42 H42 0.9500
C43 C44 1.387(3)
C43 C48 1.398(3)
C44 C45 1.397(3)
C44 H44 0.9500
C45 C46 1.370(4)
C45 H45 0.9500
C46 C47 1.374(4)
C46 H46 0.9500
C47 C48 1.382(3)
C47 H47 0.9500
C48 H48 0.9500
C49 C54 1.383(4)
C49 C50 1.393(4)
C50 C51 1.394(4)
C50 H50 0.9500
C51 C52 1.366(7)
C51 H51 0.9500
C52 C53 1.361(6)
C52 H52 0.9500
C53 C54 1.403(4)
C53 H53 0.9500
C54 H54 0.9500

loop_
_geom_torsion_atom_site_label_1
_geom_torsion_atom_site_label_2
_geom_torsion_atom_site_label_3
_geom_torsion_atom_site_label_4
_geom_torsion
C1 Pd1 Au1 C19 -139.47(7)
P3 Pd1 Au1 C19 133.05(5)
P2 Pd1 Au1 C19 -44.62(5)
Cl1 Pd1 Au1 C19 42.44(5)
C1 Pd1 Au1 P1 28.25(5)
P3 Pd1 Au1 P1 -59.224(19)
P2 Pd1 Au1 P1 123.108(17)
Cl1 Pd1 Au1 P1 -149.831(19)
C19 Au1 P1 C13 167.1(2)
Pd1 Au1 P1 C13 95.51(7)
C19 Au1 P1 C7 -74.2(2)
Pd1 Au1 P1 C7 -145.75(7)
C19 Au1 P1 C2 40.7(2)
Pd1 Au1 P1 C2 -30.85(6)
C1 Pd1 P2 C31 17.17(9)
P3 Pd1 P2 C31 119.43(10)
Cl1 Pd1 P2 C31 -161.83(8)
Au1 Pd1 P2 C31 -68.36(8)
C1 Pd1 P2 C20 137.02(8)
P3 Pd1 P2 C20 -120.72(9)
Cl1 Pd1 P2 C20 -41.99(6)
Au1 Pd1 P2 C20 51.49(6)
C1 Pd1 P2 C25 -104.75(10)
P3 Pd1 P2 C25 -2.49(12)
Cl1 Pd1 P2 C25 76.25(9)
Au1 Pd1 P2 C25 169.72(9)
C1 Pd1 P3 C43 11.97(9)
P2 Pd1 P3 C43 -90.79(10)
Cl1 Pd1 P3 C43 -169.40(7)
Au1 Pd1 P3 C43 98.04(7)
C1 Pd1 P3 C37 128.09(8)
P2 Pd1 P3 C37 25.33(11)
Cl1 Pd1 P3 C37 -53.29(7)
Au1 Pd1 P3 C37 -145.84(7)
C1 Pd1 P3 C49 -112.74(10)
P2 Pd1 P3 C49 144.50(10)
Cl1 Pd1 P3 C49 65.88(9)
Au1 Pd1 P3 C49 -26.68(9)
P3 Pd1 C1 C6 -77.10(13)
P2 Pd1 C1 C6 88.72(13)
Au1 Pd1 C1 C6 159.45(13)
P3 Pd1 C1 C2 97.51(14)
P2 Pd1 C1 C2 -96.67(14)
Au1 Pd1 C1 C2 -25.94(14)
C6 C1 C2 C3 1.7(2)
Pd1 C1 C2 C3 -172.96(13)
C6 C1 C2 P1 -179.07(13)
Pd1 C1 C2 P1 6.3(2)
C13 P1 C2 C3 73.50(16)
C7 P1 C2 C3 -39.89(16)
Au1 P1 C2 C3 -154.94(13)
C13 P1 C2 C1 -105.76(14)
C7 P1 C2 C1 140.86(14)
Au1 P1 C2 C1 25.80(15)
C1 C2 C3 F1 177.80(15)
P1 C2 C3 F1 -1.5(2)
C1 C2 C3 C4 -1.4(3)
P1 C2 C3 C4 179.31(14)
F1 C3 C4 F2 0.5(3)
C2 C3 C4 F2 179.72(17)
F1 C3 C4 C5 -178.48(17)
C2 C3 C4 C5 0.8(3)
F2 C4 C5 F3 0.1(3)
C3 C4 C5 F3 178.99(17)
F2 C4 C5 C6 -179.38(17)
C3 C4 C5 C6 -0.4(3)
F3 C5 C6 F4 0.3(3)
C4 C5 C6 F4 179.75(17)
F3 C5 C6 C1 -178.62(17)
C4 C5 C6 C1 0.8(3)
C2 C1 C6 F4 179.68(15)
Pd1 C1 C6 F4 -5.2(2)
C2 C1 C6 C5 -1.4(3)
Pd1 C1 C6 C5 173.74(14)
C13 P1 C7 C12 32.39(19)
C2 P1 C7 C12 148.78(17)
Au1 P1 C7 C12 -94.94(17)
C13 P1 C7 C8 -155.23(16)
C2 P1 C7 C8 -38.84(18)
Au1 P1 C7 C8 77.44(17)
C12 C7 C8 C9 -1.0(3)
P1 C7 C8 C9 -173.36(18)
C7 C8 C9 C10 1.5(4)
C8 C9 C10 C11 -0.9(5)
C9 C10 C11 C12 -0.2(5)
C8 C7 C12 C11 -0.1(4)
P1 C7 C12 C11 172.3(2)
C10 C11 C12 C7 0.7(5)
C7 P1 C13 C14 -124.34(18)
C2 P1 C13 C14 121.28(17)
Au1 P1 C13 C14 -4.69(19)
C7 P1 C13 C18 52.1(2)
C2 P1 C13 C18 -62.30(19)
Au1 P1 C13 C18 171.74(16)
C18 C13 C14 C15 -0.8(4)
P1 C13 C14 C15 175.8(2)
C13 C14 C15 C16 -1.0(5)
C14 C15 C16 C17 2.3(5)
C15 C16 C17 C18 -1.9(5)
C16 C17 C18 C13 0.1(4)
C14 C13 C18 C17 1.3(4)
P1 C13 C18 C17 -175.1(2)
P1 Au1 C19 C24 143.99(18)
Pd1 Au1 C19 C24 -145.24(17)
P1 Au1 C19 C20 -34.0(3)
Pd1 Au1 C19 C20 36.74(14)
C24 C19 C20 C21 0.0(3)
Au1 C19 C20 C21 178.25(13)
C24 C19 C20 P2 179.66(14)
Au1 C19 C20 P2 -2.13(19)
C31 P2 C20 C21 -97.89(17)
C25 P2 C20 C21 12.6(2)
Pd1 P2 C20 C21 132.12(15)
C31 P2 C20 C19 82.52(15)
C25 P2 C20 C19 -166.97(15)
Pd1 P2 C20 C19 -47.47(15)
C19 C20 C21 F5 -177.18(16)
P2 C20 C21 F5 3.2(3)
C19 C20 C21 C22 1.9(3)
P2 C20 C21 C22 -177.68(14)
F5 C21 C22 F6 -2.8(3)
C20 C21 C22 F6 178.10(17)
F5 C21 C22 C23 177.13(17)
C20 C21 C22 C23 -2.0(3)
F6 C22 C23 F7 -0.4(3)
C21 C22 C23 F7 179.69(17)
F6 C22 C23 C24 -179.94(18)
C21 C22 C23 C24 0.2(3)
C20 C19 C24 F8 178.76(17)
Au1 C19 C24 F8 0.8(3)
C20 C19 C24 C23 -1.9(3)
Au1 C19 C24 C23 -179.92(15)
F7 C23 C24 F8 1.7(3)
C22 C23 C24 F8 -178.80(18)
F7 C23 C24 C19 -177.67(19)
C22 C23 C24 C19 1.8(3)
C31 P2 C25 C26 10.7(2)
C20 P2 C25 C26 -99.1(2)
Pd1 P2 C25 C26 141.84(19)
C31 P2 C25 C30 -171.82(19)
C20 P2 C25 C30 78.4(2)
Pd1 P2 C25 C30 -40.7(2)
C30 C25 C26 C27 1.1(4)
P2 C25 C26 C27 178.5(2)
C25 C26 C27 C28 -1.6(5)
C26 C27 C28 C29 1.0(6)
C27 C28 C29 C30 0.1(5)
C28 C29 C30 C25 -0.6(5)
C26 C25 C30 C29 -0.1(4)
P2 C25 C30 C29 -177.6(2)
C20 P2 C31 C36 -4.5(2)
C25 P2 C31 C36 -117.40(19)
Pd1 P2 C31 C36 118.14(17)
C20 P2 C31 C32 174.65(17)
C25 P2 C31 C32 61.72(19)
Pd1 P2 C31 C32 -62.73(19)
C36 C31 C32 C33 0.8(3)
P2 C31 C32 C33 -178.39(19)
C31 C32 C33 C34 0.3(4)
C32 C33 C34 C35 -0.7(4)
C33 C34 C35 C36 0.0(4)
C34 C35 C36 C31 1.1(4)
C32 C31 C36 C35 -1.5(3)
P2 C31 C36 C35 177.63(18)
C43 P3 C37 C42 97.63(18)
C49 P3 C37 C42 -153.60(18)
Pd1 P3 C37 C42 -26.41(19)
C43 P3 C37 C38 -80.5(2)
C49 P3 C37 C38 28.2(2)
Pd1 P3 C37 C38 155.4(2)
C42 C37 C38 C39 0.8(5)
P3 C37 C38 C39 178.9(3)
C37 C38 C39 C40 0.8(6)
C38 C39 C40 C41 -0.6(7)
C39 C40 C41 C42 -1.2(6)
C38 C37 C42 C41 -2.6(4)
P3 C37 C42 C41 179.2(2)
C40 C41 C42 C37 2.8(4)
C37 P3 C43 C44 -17.41(19)
C49 P3 C43 C44 -127.14(18)
Pd1 P3 C43 C44 101.07(17)
C37 P3 C43 C48 166.51(15)
C49 P3 C43 C48 56.78(17)
Pd1 P3 C43 C48 -75.01(16)
C48 C43 C44 C45 -0.2(3)
P3 C43 C44 C45 -176.2(2)
C43 C44 C45 C46 0.4(4)
C44 C45 C46 C47 -0.3(4)
C45 C46 C47 C48 -0.1(4)
C46 C47 C48 C43 0.4(3)
C44 C43 C48 C47 -0.3(3)
P3 C43 C48 C47 175.94(16)
C43 P3 C49 C54 22.1(2)
C37 P3 C49 C54 -86.6(2)
Pd1 P3 C49 C54 152.71(19)
C43 P3 C49 C50 -161.6(2)
C37 P3 C49 C50 89.7(2)
Pd1 P3 C49 C50 -30.9(2)
C54 C49 C50 C51 0.2(4)
P3 C49 C50 C51 -176.2(2)
C49 C50 C51 C52 -0.5(5)
C50 C51 C52 C53 0.2(6)
C51 C52 C53 C54 0.3(6)
C50 C49 C54 C53 0.3(4)
P3 C49 C54 C53 176.6(2)
C52 C53 C54 C49 -0.5(5)
